data_7234780
loop_
_publ_author_name
'J. M. Bermudez-Garcia'
'M. Sanchez-Andujar'
'S. Yanez-Vilar'
'S. Castro-Garcia'
'R. Artiaga'
'J. Lopez-Beceiro'
'L. Botana'
'A. Alegria'
'M. A. Senaris-Rodriguez'

_publ_section_title
;
 Multiple phase and dielectric transitions on a novel multi-sensitive
 [TPrA][M(dca)3] (M: Fe2+, Co2+ and Ni2+) hybrid inorganic-organic
 perovskite family
;
_journal_name_full 'Journal of Materials Chemistry C'
_journal_page_first 4889
_journal_page_last 4898
_journal_paper_doi 10.1039/C6TC00723F
_journal_volume 4
_journal_year 2016
_chemical_formula_sum 'C18 Co N10'
_chemical_formula_weight 415.21
_space_group_IT_number 72
_space_group_name_Hall '-I 2 2c'
_space_group_name_H-M_alt 'I b a m'
_symmetry_cell_setting orthorhombic
_symmetry_space_group_name_H-M 'I b a m'
_atom_sites_solution_hydrogens geom
_atom_sites_solution_primary direct
_atom_sites_solution_secondary difmap
_cell_angle_alpha 90.00
_cell_angle_beta 90.00
_cell_angle_gamma 90.00
_cell_formula_units_Z 4
_cell_length_a 11.4145(2)
_cell_length_b 11.5693(2)
_cell_length_c 17.3062(3)
_cell_measurement_temperature 323(2)
_cell_volume 2285.42(7)
_computing_cell_refinement 'Bruker SAINT'
_computing_data_collection 'Bruker APEX2'
_computing_data_reduction 'Bruker SAINT'
_computing_molecular_graphics 'Bruker SHELXTL'
_computing_publication_material 'Bruker SHELXTL'
_computing_structure_refinement 'SHELXL-97 (Sheldrick, 2008)'
_computing_structure_solution 'SHELXS-97 (Sheldrick, 2008)'
_diffrn_ambient_temperature 323(2)
_diffrn_measured_fraction_theta_full 0.998
_diffrn_measured_fraction_theta_max 0.998
_diffrn_measurement_device_type 'Bruker APEX-II CCD'
_diffrn_measurement_method '\f and \w scans'
_diffrn_radiation_monochromator graphite
_diffrn_radiation_source 'fine-focus sealed tube'
_diffrn_radiation_type MoK\a
_diffrn_radiation_wavelength 0.71073
_diffrn_reflns_av_R_equivalents 0.0211
_diffrn_reflns_av_sigmaI/netI 0.0120
_diffrn_reflns_limit_h_max 14
_diffrn_reflns_limit_h_min -14
_diffrn_reflns_limit_k_max 12
_diffrn_reflns_limit_k_min -14
_diffrn_reflns_limit_l_max 22
_diffrn_reflns_limit_l_min -22
_diffrn_reflns_number 12962
_diffrn_reflns_theta_full 27.13
_diffrn_reflns_theta_max 27.13
_diffrn_reflns_theta_min 2.35
_exptl_absorpt_coefficient_mu 0.772
_exptl_absorpt_correction_T_max 0.885
_exptl_absorpt_correction_T_min 0.747
_exptl_absorpt_correction_type multi-scan
_exptl_absorpt_process_details 'SADABS Version 2008/1 (Bruker AXS Inc.)'
_exptl_crystal_colour pink
_exptl_crystal_density_diffrn 1.207
_exptl_crystal_density_method 'not measured'
_exptl_crystal_description prism
_exptl_crystal_F_000 820
_exptl_crystal_size_max 0.39
_exptl_crystal_size_mid 0.36
_exptl_crystal_size_min 0.16
_refine_diff_density_max 0.271
_refine_diff_density_min -0.225
_refine_diff_density_rms 0.069
_refine_ls_extinction_method none
_refine_ls_goodness_of_fit_ref 1.115
_refine_ls_hydrogen_treatment mixed
_refine_ls_matrix_type full
_refine_ls_number_parameters 137
_refine_ls_number_reflns 1316
_refine_ls_number_restraints 0
_refine_ls_restrained_S_all 1.115
_refine_ls_R_factor_all 0.0491
_refine_ls_R_factor_gt 0.0402
_refine_ls_shift/su_max 0.000
_refine_ls_shift/su_mean 0.000
_refine_ls_structure_factor_coef Fsqd
_refine_ls_weighting_details 'calc w=1/[\s^2^(Fo^2^)+(0.0799P)^2^+1.0274P] where P=(Fo^2^+2Fc^2^)/3'
_refine_ls_weighting_scheme calc
_refine_ls_wR_factor_gt 0.1145
_refine_ls_wR_factor_ref 0.1251
_reflns_number_gt 1035
_reflns_number_total 1316
_reflns_threshold_expression >2\s(I)
_cod_data_source_file c6tc00723f10.cif
_cod_data_source_block '[TPA][Co(dca)3]323K'
_cod_original_sg_symbol_H-M Ibam
_cod_database_code 7234780

loop_
_symmetry_equiv_pos_as_xyz
'x, y, z'
'-x, -y, z'
'x, -y, -z+1/2'
'-x, y, -z+1/2'
'x+1/2, y+1/2, z+1/2'
'-x+1/2, -y+1/2, z+1/2'
'x+1/2, -y+1/2, -z+1'
'-x+1/2, y+1/2, -z+1'
'-x, -y, -z'
'x, y, -z'
'-x, y, z-1/2'
'x, -y, z-1/2'
'-x+1/2, -y+1/2, -z+1/2'
'x+1/2, y+1/2, -z+1/2'
'-x+1/2, y+1/2, z'
'x+1/2, -y+1/2, z'

loop_
_atom_site_label
_atom_site_type_symbol
_atom_site_fract_x
_atom_site_fract_y
_atom_site_fract_z
_atom_site_U_iso_or_equiv
_atom_site_adp_type
_atom_site_occupancy
_atom_site_symmetry_multiplicity
_atom_site_calc_flag
_atom_site_refinement_flags
_atom_site_disorder_assembly
_atom_site_disorder_group
C10 C 0.4258(9) 0.0728(7) 0.1992(3) 0.187(3) Uani 1 1 d . . .
N10 N 0.5000 0.0000 0.2500 0.106(3) Uani 1 4 d S . .
N5B N 0.083(3) 0.065(3) 0.2497(14) 0.109(14) Uani 0.15 1 d P . .
N3 N 0.1253(3) 0.3712(3) 0.0294(3) 0.081(2) Uani 0.50 1 d P . .
C3B C 0.003(10) 0.0380(19) 0.1817(10) 0.075(9) Uani 0.25 1 d P . .
N5A N 0.112(4) 0.0000 0.2500 0.064(15) Uani 0.10 2 d SP . .
N5C N 0.0000 0.098(3) 0.2500 0.09(2) Uani 0.10 2 d SP . .
C11C C 0.340(2) 0.146(2) 0.2277(14) 0.181(9) Uani 0.33 1 d P . .
C11B C 0.3659(18) 0.071(2) 0.1445(12) 0.173(8) Uani 0.33 1 d P . .
C11A C 0.425(2) 0.1443(16) 0.1485(11) 0.188(11) Uani 0.33 1 d P . .
C12A C 0.3261(10) 0.1751(10) 0.1047(7) 0.124(3) Uani 0.50 1 d P . .
C12B C 0.2811(15) 0.2241(14) 0.1466(10) 0.169(6) Uani 0.50 1 d P . .
Co1 Co 0.0000 0.0000 0.0000 0.0376(2) Uani 1 4 d S . .
C2 C 0.2326(3) 0.4065(3) 0.0000 0.0934(16) Uani 1 2 d S . .
C1 C 0.0923(3) 0.2652(3) 0.0000 0.0862(14) Uani 1 2 d S . .
C3A C 0.053(2) -0.001(8) 0.1841(9) 0.071(5) Uani 0.25 1 d P . .
N1 N 0.0535(3) 0.1761(2) 0.0000 0.0671(8) Uani 1 2 d S . .
N2 N 0.3223(2) 0.4467(2) 0.0000 0.0716(9) Uani 1 2 d S . .
N4 N 0.0000 0.0000 0.1228(2) 0.0937(16) Uani 1 2 d S . .

loop_
_atom_site_aniso_label
_atom_site_aniso_U_11
_atom_site_aniso_U_22
_atom_site_aniso_U_33
_atom_site_aniso_U_23
_atom_site_aniso_U_13
_atom_site_aniso_U_12
C10 0.283(9) 0.192(7) 0.085(3) -0.002(4) -0.044(5) 0.106(7)
N10 0.210(10) 0.065(3) 0.043(3) 0.000 0.000 0.000
N5B 0.19(4) 0.11(3) 0.030(9) 0.03(2) -0.04(2) -0.05(2)
N3 0.0469(18) 0.0473(18) 0.150(6) -0.020(2) 0.018(2) -0.0036(15)
C3B 0.13(3) 0.061(7) 0.036(7) 0.005(5) -0.006(18) 0.007(9)
N5A 0.056(17) 0.11(5) 0.022(13) 0.04(3) 0.000 0.000
N5C 0.20(7) 0.027(15) 0.031(16) 0.000 -0.05(4) 0.000
C11C 0.21(2) 0.21(2) 0.125(12) -0.064(15) 0.028(15) 0.031(18)
C11B 0.182(16) 0.192(19) 0.144(14) 0.041(14) -0.062(13) -0.097(15)
C11A 0.25(2) 0.157(14) 0.154(14) 0.104(13) -0.082(16) -0.119(17)
C12A 0.133(8) 0.120(8) 0.119(8) 0.051(6) -0.031(6) -0.009(6)
C12B 0.164(10) 0.149(10) 0.192(16) 0.031(10) -0.024(11) 0.050(9)
Co1 0.0389(3) 0.0391(3) 0.0347(3) 0.000 0.000 -0.00003(18)
C2 0.0458(18) 0.0357(15) 0.199(5) 0.000 0.000 0.0015(14)
C1 0.0346(15) 0.0460(18) 0.178(5) 0.000 0.000 0.0000(13)
C3A 0.050(13) 0.13(2) 0.036(6) 0.004(15) -0.004(6) 0.005(16)
N1 0.0493(16) 0.0473(15) 0.105(2) 0.000 0.000 -0.0052(13)
N2 0.0482(15) 0.0485(16) 0.118(3) 0.000 0.000 -0.0043(13)
N4 0.149(5) 0.094(3) 0.0377(19) 0.000 0.000 0.0144(19)

loop_
_atom_type_symbol
_atom_type_description
_atom_type_scat_dispersion_real
_atom_type_scat_dispersion_imag
_atom_type_scat_source
C C 0.0033 0.0016 'International Tables Vol C Tables 4.2.6.8 and 6.1.1.4'
N N 0.0061 0.0033 'International Tables Vol C Tables 4.2.6.8 and 6.1.1.4'
Co Co 0.3494 0.9721 'International Tables Vol C Tables 4.2.6.8 and 6.1.1.4'

loop_
_geom_angle_atom_site_label_1
_geom_angle_atom_site_label_2
_geom_angle_atom_site_label_3
_geom_angle
_geom_angle_site_symmetry_1
_geom_angle_site_symmetry_3
C11B C10 C11A 54.5(10) . .
C11B C10 C11C 83.3(17) . .
C11A C10 C11C 80.7(18) . .
C11B C10 N10 143.7(14) . .
C11A C10 N10 145.4(15) . .
C11C C10 N10 122.6(12) . .
C10 N10 C10 110.4(9) 3 .
C10 N10 C10 110.8(7) 3 2_655
C10 N10 C10 107.3(5) . 2_655
C10 N10 C10 107.3(5) 3 4_655
C10 N10 C10 110.8(7) . 4_655
C10 N10 C10 110.4(9) 2_655 4_655
N5A N5B N5C 135(6) . .
N5A N5B C3A 67(4) . .
N5C N5B C3A 89(3) . .
N5A N5B C3A 67(4) . 3
N5C N5B C3A 88(3) . 3
C3A N5B C3A 108(2) . 3
N5A N5B N5B 23(4) . 3
N5C N5B N5B 112(3) . 3
C3A N5B N5B 58(4) . 3
C3A N5B N5B 58(4) 3 3
N5A N5B C3B 93(3) . .
N5C N5B C3B 62(4) . .
C3A N5B C3B 28.4(9) . .
C3A N5B C3B 112(4) 3 .
N5B N5B C3B 78(2) 3 .
N5A N5B C3B 93(3) . 4
N5C N5B C3B 59(4) . 4
C3A N5B C3B 110(4) . 4
C3A N5B C3B 29.4(10) 3 4
N5B N5B C3B 78.1(17) 3 4
C3B N5B C3B 100(2) . 4
N5A N5B N5B 113(4) . 4
N5C N5B N5B 22(3) . 4
C3A N5B N5B 76.2(19) . 4
C3A N5B N5B 76(3) 3 4
N5B N5B N5B 90.00(3) 3 4
C3B N5B N5B 53(4) . 4
C3B N5B N5B 51(4) 4 4
N5A N5B C3B 67(4) . 3
N5C N5B C3B 78(4) . 3
C3A N5B C3B 93(2) . 3
C3A N5B C3B 18.3(15) 3 3
N5B N5B C3B 51.1(18) 3 3
C3B N5B C3B 94(5) . 3
C3B N5B C3B 27(3) 4 3
N5B N5B C3B 61(3) 4 3
N5A N5B C3B 69(4) . 2
N5C N5B C3B 76(4) . 2
C3A N5B C3B 19.5(15) . 2
C3A N5B C3B 93(2) 3 2
N5B N5B C3B 52(2) 3 2
C3B N5B C3B 26(2) . 2
C3B N5B C3B 91(5) 4 2
N5B N5B C3B 60(3) 4 2
C3B N5B C3B 75.6(15) 3 2
N3 N3 C1 68.4(2) 10 .
N3 N3 C2 68.5(2) 10 .
C1 N3 C2 111.5(3) . .
C3A C3B C3A 108(5) . 2
C3A C3B C3B 56(4) . 2
C3A C3B C3B 52(5) 2 2
C3A C3B N4 80(2) . .
C3A C3B N4 79(3) 2 .
C3B C3B N4 66.6(13) 2 .
C3A C3B N5C 106(8) . .
C3A C3B N5C 103(9) 2 .
C3B C3B N5C 120(2) 2 .
N4 C3B N5C 172(5) . .
C3A C3B N5B 67(9) . .
C3A C3B N5B 125(3) 2 .
C3B C3B N5B 105(9) 2 .
N4 C3B N5B 144(9) . .
N5C C3B N5B 41(2) . .
C3A C3B N5B 125(4) . 4
C3A C3B N5B 64(9) 2 4
C3B C3B N5B 99(10) 2 4
N4 C3B N5B 139(9) . 4
N5C C3B N5B 40(2) . 4
N5B C3B N5B 76(3) . 4
C3A C3B N5A 42(6) . .
C3A C3B N5A 114(5) 2 .
C3B C3B N5A 79(10) 2 .
N4 C3B N5A 122(6) . .
N5C C3B N5A 64(3) . .
N5B C3B N5A 27.6(19) . .
N5B C3B N5A 89.1(15) 4 .
C3A C3B N5A 112(7) . 2
C3A C3B N5A 40(5) 2 2
C3B C3B N5A 73(10) 2 2
N4 C3B N5A 119(7) . 2
N5C C3B N5A 63(3) . 2
N5B C3B N5A 88.9(19) . 2
N5B C3B N5A 26.8(19) 4 2
N5A C3B N5A 91(2) . 2
C3A C3B N5B 37(3) . 3
C3A C3B N5B 91(6) 2 3
C3B C3B N5B 54(8) 2 3
N4 C3B N5B 110(4) . 3
N5C C3B N5B 78(2) . 3
N5B C3B N5B 50(3) . 3
N5B C3B N5B 87(2) 4 3
N5A C3B N5B 25.4(16) . 3
N5A C3B N5B 77.9(15) 2 3
C3A C3B N5B 89(8) . 2
C3A C3B N5B 37(3) 2 2
C3B C3B N5B 49(8) 2 2
N4 C3B N5B 107(4) . 2
N5C C3B N5B 77(3) . 2
N5B C3B N5B 88(2) . 2
N5B C3B N5B 49(3) 4 2
N5A C3B N5B 78.3(16) . 2
N5A C3B N5B 25.0(15) 2 2
N5B C3B N5B 59(2) 3 2
C3A C3B N5C 59(7) . 2
C3A C3B N5C 61(5) 2 2
C3B C3B N5C 37.0(11) 2 2
N4 C3B N5C 103.6(17) . 2
N5C C3B N5C 84(2) . 2
N5B C3B N5C 73.3(17) . 2
N5B C3B N5C 72(2) 4 2
N5A C3B N5C 54.0(13) . 2
N5A C3B N5C 53.4(15) 2 2
N5B C3B N5C 30.5(13) 3 2
N5B C3B N5C 30.3(14) 2 2
N5B N5A N5B 133(8) 3 .
N5B N5A C3A 78(5) 3 .
N5B N5A C3A 78(5) . .
N5B N5A C3A 78(5) 3 3
N5B N5A C3A 78(5) . 3
C3A N5A C3A 119(4) . 3
N5B N5A N5C 25(4) 3 2
N5B N5A N5C 108(5) . 2
C3A N5A N5C 68(4) . 2
C3A N5A N5C 68(3) 3 2
N5B N5A N5C 108(5) 3 .
N5B N5A N5C 25(4) . .
C3A N5A N5C 68(3) . .
C3A N5A N5C 68(4) 3 .
N5C N5A N5C 83(3) 2 .
N5B N5A C3B 87(4) 3 .
N5B N5A C3B 59(3) . .
C3A N5A C3B 21.6(17) . .
C3A N5A C3B 103(3) 3 .
N5C N5A C3B 69(3) 2 .
N5C N5A C3B 46.4(18) . .
N5B N5A C3B 59(3) 3 3
N5B N5A C3B 87(4) . 3
C3A N5A C3B 103(3) . 3
C3A N5A C3B 21.6(17) 3 3
N5C N5A C3B 46.4(18) 2 3
N5C N5A C3B 69(3) . 3
C3B N5A C3B 91(6) . 3
N5B N5A C3B 60(3) 3 2
N5B N5A C3B 86(4) . 2
C3A N5A C3B 22.1(17) . 2
C3A N5A C3B 101(3) 3 2
N5C N5A C3B 45.7(17) 2 2
N5C N5A C3B 68(2) . 2
C3B N5A C3B 28.4(15) . 2
C3B N5A C3B 82.5(19) 3 2
N5B N5A C3B 86(4) 3 4
N5B N5A C3B 60(3) . 4
C3A N5A C3B 101(3) . 4
C3A N5A C3B 22.1(17) 3 4
N5C N5A C3B 68(2) 2 4
N5C N5A C3B 45.7(17) . 4
C3B N5A C3B 82.5(19) . 4
C3B N5A C3B 28.4(15) 3 4
C3B N5A C3B 88(5) 2 4
N5B N5C N5B 136(5) 4 .
N5B N5C C3B 81(5) 4 .
N5B N5C C3B 78(5) . .
N5B N5C C3B 78(5) 4 4
N5B N5C C3B 81(5) . 4
C3B N5C C3B 119(3) . 4
N5B N5C N5A 20(2) 4 2
N5B N5C N5A 117(4) . 2
C3B N5C N5A 71(4) . 2
C3B N5C N5A 69(4) 4 2
N5B N5C N5A 117(4) 4 .
N5B N5C N5A 20(2) . .
C3B N5C N5A 69(4) . .
C3B N5C N5A 71(4) 4 .
N5A N5C N5A 97(3) 2 .
N5B N5C C3A 55.3(19) 4 2
N5B N5C C3A 95(3) . 2
C3B N5C C3A 26(4) . 2
C3B N5C C3A 103(2) 4 2
N5A N5C C3A 45.5(14) 2 2
N5A N5C C3A 80(2) . 2
N5B N5C C3A 95(3) 4 3
N5B N5C C3A 55.3(19) . 3
C3B N5C C3A 103(2) . 3
C3B N5C C3A 26(4) 4 3
N5A N5C C3A 80(2) 2 3
N5A N5C C3A 45.5(14) . 3
C3A N5C C3A 98(5) 2 3
N5B N5C C3A 95(3) 4 .
N5B N5C C3A 55(2) . .
C3B N5C C3A 24(3) . .
C3B N5C C3A 104(2) 4 .
N5A N5C C3A 80(3) 2 .
N5A N5C C3A 45.4(13) . .
C3A N5C C3A 41.3(15) 2 .
C3A N5C C3A 83.2(16) 3 .
N5B N5C C3A 55(2) 4 4
N5B N5C C3A 95(3) . 4
C3B N5C C3A 104(2) . 4
C3B N5C C3A 24(3) 4 4
N5A N5C C3A 45.4(13) 2 4
N5A N5C C3A 80(3) . 4
C3A N5C C3A 83.2(16) 2 4
C3A N5C C3A 41.3(15) 3 4
C3A N5C C3A 97(5) . 4
N5B N5C C3B 72(4) 4 2
N5B N5C C3B 73(4) . 2
C3B N5C C3B 22.8(17) . 2
C3B N5C C3B 96(2) 4 2
N5A N5C C3B 57(3) 2 2
N5A N5C C3B 59(3) . 2
C3A N5C C3B 21.4(17) 2 2
C3A N5C C3B 83(4) 3 2
C3A N5C C3B 22.9(16) . 2
C3A N5C C3B 82(4) 4 2
N5B N5C C3B 73(4) 4 3
N5B N5C C3B 72(4) . 3
C3B N5C C3B 96(2) . 3
C3B N5C C3B 22.8(17) 4 3
N5A N5C C3B 59(3) 2 3
N5A N5C C3B 57(3) . 3
C3A N5C C3B 83(4) 2 3
C3A N5C C3B 21.4(17) 3 3
C3A N5C C3B 82(4) . 3
C3A N5C C3B 22.9(16) 4 3
C3B N5C C3B 73.8(17) 2 3
C10 C11C C11A 44.9(9) . .
C10 C11C C11B 42.8(9) . .
C11A C11C C11B 37.4(8) . .
C10 C11C C12B 106.9(15) . .
C11A C11C C12B 65.5(13) . .
C11B C11C C12B 70.2(13) . .
C11A C11B C10 64.6(12) . .
C11A C11B C12A 65.4(16) . .
C10 C11B C12A 123.6(17) . .
C11A C11B C11C 70.3(19) . .
C10 C11B C11C 53.9(14) . .
C12A C11B C11C 85.9(17) . .
C11A C11B C12B 67.5(19) . .
C10 C11B C12B 104.7(16) . .
C12A C11B C12B 30.2(8) . .
C11C C11B C12B 57.1(13) . .
C11B C11A C10 60.9(11) . .
C11B C11A C12A 70.1(17) . .
C10 C11A C12A 124.6(17) . .
C11B C11A C11C 72.3(17) . .
C10 C11A C11C 54.3(13) . .
C12A C11A C11C 88.2(18) . .
C11B C11A C12B 80(2) . .
C10 C11A C12B 110.6(18) . .
C12A C11A C12B 33.4(9) . .
C11C C11A C12B 60.2(14) . .
C12B C12A C11A 99.1(17) . .
C12B C12A C11B 105.6(16) . .
C11A C12A C11B 44.5(8) . .
C12A C12B C11C 94.9(13) . .
C12A C12B C11A 47.5(11) . .
C11C C12B C11A 54.3(9) . .
C12A C12B C11B 44.2(10) . .
C11C C12B C11B 52.7(9) . .
C11A C12B C11B 32.1(6) . .
N2 Co1 N2 180.0 7_454 15_545
N2 Co1 N4 90.0 7_454 9
N2 Co1 N4 90.0 15_545 9
N2 Co1 N4 90.0 7_454 .
N2 Co1 N4 90.0 15_545 .
N4 Co1 N4 180.0 9 .
N2 Co1 N1 90.24(11) 7_454 9
N2 Co1 N1 89.76(11) 15_545 9
N4 Co1 N1 90.0 9 9
N4 Co1 N1 90.0 . 9
N2 Co1 N1 89.76(11) 7_454 .
N2 Co1 N1 90.24(11) 15_545 .
N4 Co1 N1 90.0 9 .
N4 Co1 N1 90.0 . .
N1 Co1 N1 180.00(16) 9 .
N2 C2 N3 157.7(2) . 10
N2 C2 N3 157.7(2) . .
N3 C2 N3 43.0(4) 10 .
N1 C1 N3 157.5(2) . .
N1 C1 N3 157.5(2) . 10
N3 C1 N3 43.2(4) . 10
C3B C3A C3B 72(5) . 2
C3B C3A C3A 37(4) . 2
C3B C3A C3A 35(3) 2 2
C3B C3A N4 64(2) . .
C3B C3A N4 63(2) 2 .
C3A C3A N4 60.3(11) 2 .
C3B C3A N5A 116(7) . .
C3B C3A N5A 118(7) 2 .
C3A C3A N5A 120(2) 2 .
N4 C3A N5A 179(7) . .
C3B C3A N5B 84(9) . .
C3B C3A N5B 123(4) 2 .
C3A C3A N5B 104(6) 2 .
N4 C3A N5B 145(7) . .
N5A C3A N5B 34.8(18) . .
C3B C3A N5B 124(5) . 3
C3B C3A N5B 87(9) 2 3
C3A C3A N5B 104(6) 2 3
N4 C3A N5B 146(8) . 3
N5A C3A N5B 35(2) . 3
N5B C3A N5B 65(2) . 3
C3B C3A N5C 99(8) . 2
C3B C3A N5C 51(6) 2 2
C3A C3A N5C 70(6) 2 2
N4 C3A N5C 114(5) . 2
N5A C3A N5C 67(3) . 2
N5B C3A N5C 84.6(18) . 2
N5B C3A N5C 37(2) 3 2
C3B C3A N5C 50(5) . .
C3B C3A N5C 97(7) 2 .
C3A C3A N5C 69(6) 2 .
N4 C3A N5C 113(4) . .
N5A C3A N5C 67(2) . .
N5B C3A N5C 36(2) . .
N5B C3A N5C 84.1(17) 3 .
N5C C3A N5C 83(2) 2 .
C1 N1 Co1 173.4(3) . .
C2 N2 Co1 172.5(3) . 7_554
C3B N4 C3B 47(3) . 2
C3B N4 C3A 36.0(18) . .
C3B N4 C3A 38(2) 2 .
C3B N4 C3A 38(2) . 2
C3B N4 C3A 36.0(18) 2 2
C3A N4 C3A 59(2) . 2
C3B N4 Co1 156.6(13) . .
C3B N4 Co1 156.6(13) 2 .
C3A N4 Co1 150.3(11) . .
C3A N4 Co1 150.3(11) 2 .

loop_
_geom_bond_atom_site_label_1
_geom_bond_atom_site_label_2
_geom_bond_distance
_geom_bond_site_symmetry_2
C10 C11B 1.167(17) .
C10 C11A 1.205(13) .
C10 C11C 1.39(2) .
C10 N10 1.484(5) .
N10 C10 1.484(5) 3
N10 C10 1.484(5) 2_655
N10 C10 1.484(5) 4_655
N5B N5A 0.82(4) .
N5B N5C 1.02(4) .
N5B C3A 1.41(6) .
N5B C3A 1.41(6) 3
N5B N5B 1.51(6) 3
N5B C3B 1.52(7) .
N5B C3B 1.57(8) 4
N5B N5B 1.90(8) 4
N5B C3B 1.92(6) 3
N5B C3B 1.94(7) 2
N3 N3 1.016(11) 10
N3 C1 1.380(5) .
N3 C2 1.388(5) .
C3B C3A 0.73(4) .
C3B C3A 0.77(4) 2
C3B C3B 0.88(5) 2
C3B N4 1.110(18) .
C3B N5C 1.37(3) .
C3B N5B 1.57(8) 4
C3B N5A 1.77(9) .
C3B N5A 1.82(9) 2
C3B N5B 1.92(6) 3
C3B N5B 1.94(7) 2
C3B N5C 1.97(4) 2
N5A N5B 0.82(4) 3
N5A C3A 1.32(3) .
N5A C3A 1.32(3) 3
N5A N5C 1.71(4) 2
N5A N5C 1.71(4) .
N5A C3B 1.77(9) 3
N5A C3B 1.82(9) 2
N5A C3B 1.82(9) 4
N5C N5B 1.02(4) 4
N5C C3B 1.37(3) 4
N5C N5A 1.71(4) 2
N5C C3A 1.71(7) 2
N5C C3A 1.71(7) 3
N5C C3A 1.72(7) .
N5C C3A 1.72(7) 4
N5C C3B 1.97(4) 2
N5C C3B 1.97(4) 3
C11C C11A 1.68(3) .
C11C C11B 1.70(3) .
C11B C11A 1.086(18) .
C11B C12A 1.46(2) .
C11A C12A 1.41(2) .
C12A C12B 1.054(18) .
Co1 N2 2.120(3) 7_454
Co1 N2 2.120(3) 15_545
Co1 N4 2.125(4) 9
Co1 N4 2.125(4) .
Co1 N1 2.127(3) 9
Co1 N1 2.127(3) .
C2 N2 1.125(4) .
C2 N3 1.388(5) 10
C1 N1 1.122(4) .
C1 N3 1.380(5) 10
C3A C3B 0.77(4) 2
C3A C3A 1.21(5) 2
C3A N4 1.221(16) .
C3A N5B 1.41(6) 3
C3A N5C 1.71(7) 2
N2 Co1 2.120(3) 7_554
N4 C3B 1.110(18) 2
N4 C3A 1.221(16) 2
